data_7205483
loop_
_publ_author_name
'Yang, Xiu-Li'
'Xie, Ming-Hua'
'Zou, Chao'
'Sun, Fei-Fei'
'Wu, Chuan-De'

_publ_section_title
;
 A series of metal--organic coordination polymers containing multiple
 chiral centers
;
_journal_issue 5
_journal_name_full CrystEngComm
_journal_page_first 1570
_journal_paper_doi 10.1039/c0ce00633e
_journal_volume 13
_journal_year 2011
_chemical_formula_sum 'C10 H16 N2 O7 Zn'
_chemical_formula_weight 341.62
_chemical_name_systematic
;
?
;
_space_group_IT_number 78
_symmetry_cell_setting tetragonal
_symmetry_space_group_name_Hall 'P 4cw'
_symmetry_space_group_name_H-M 'P 43'
_atom_sites_solution_hydrogens geom
_atom_sites_solution_primary direct
_atom_sites_solution_secondary difmap
_audit_creation_method SHELXL-97
_cell_angle_alpha 90.00
_cell_angle_beta 90.00
_cell_angle_gamma 90.00
_cell_formula_units_Z 4
_cell_length_a 9.3479(2)
_cell_length_b 9.3479(2)
_cell_length_c 14.7797(3)
_cell_measurement_reflns_used 7106
_cell_measurement_temperature 296(2)
_cell_measurement_theta_max 25.05
_cell_measurement_theta_min 2.18
_cell_volume 1291.50(5)
_computing_cell_refinement 'Siemens SMART & SAINT'
_computing_data_collection 'Siemens SMART'
_computing_data_reduction 'Siemens XPREP'
_computing_structure_refinement 'Siemens SHELX-97'
_computing_structure_solution 'Siemens SHELX-97'
_diffrn_ambient_temperature 296(2)
_diffrn_measured_fraction_theta_full 0.975
_diffrn_measured_fraction_theta_max 0.975
_diffrn_radiation_monochromator graphite
_diffrn_radiation_source 'fine-focus sealed tube'
_diffrn_radiation_type MoK\a
_diffrn_radiation_wavelength 0.71073
_diffrn_reflns_av_R_equivalents 0.0412
_diffrn_reflns_av_sigmaI/netI 0.0740
_diffrn_reflns_limit_h_max 11
_diffrn_reflns_limit_h_min -11
_diffrn_reflns_limit_k_max 11
_diffrn_reflns_limit_k_min -10
_diffrn_reflns_limit_l_max 17
_diffrn_reflns_limit_l_min -17
_diffrn_reflns_number 7106
_diffrn_reflns_theta_full 25.05
_diffrn_reflns_theta_max 25.05
_diffrn_reflns_theta_min 2.18
_exptl_absorpt_coefficient_mu 1.936
_exptl_absorpt_correction_T_max 0.925
_exptl_absorpt_correction_T_min 0.830
_exptl_absorpt_correction_type empirical
_exptl_absorpt_process_details 'SADABS (Sheldrick, 1996)'
_exptl_crystal_colour colorless
_exptl_crystal_density_diffrn 1.757
_exptl_crystal_density_method 'not measured'
_exptl_crystal_description Bloc
_exptl_crystal_F_000 704
_exptl_crystal_size_max 0.23
_exptl_crystal_size_mid 0.08
_exptl_crystal_size_min 0.04
_refine_diff_density_max 0.215
_refine_diff_density_min -0.262
_refine_diff_density_rms 0.053
_refine_ls_abs_structure_details 'Flack H D (1983), Acta Cryst. A39, 876-881'
_refine_ls_abs_structure_Flack 0.003(11)
_refine_ls_extinction_method none
_refine_ls_goodness_of_fit_ref 0.789
_refine_ls_hydrogen_treatment constr
_refine_ls_matrix_type full
_refine_ls_number_parameters 181
_refine_ls_number_reflns 2083
_refine_ls_number_restraints 1
_refine_ls_restrained_S_all 0.789
_refine_ls_R_factor_all 0.0348
_refine_ls_R_factor_gt 0.0278
_refine_ls_shift/su_max 0.000
_refine_ls_shift/su_mean 0.000
_refine_ls_structure_factor_coef Fsqd
_refine_ls_weighting_details 'calc w=1/[\s^2^(Fo^2^)+(0.0000P)^2^+0.0000P] where P=(Fo^2^+2Fc^2^)/3'
_refine_ls_weighting_scheme calc
_refine_ls_wR_factor_gt 0.0441
_refine_ls_wR_factor_ref 0.0454
_reflns_number_gt 1793
_reflns_number_total 2083
_reflns_threshold_expression >2sigma(I)
_cod_data_source_file C0CE00633E.TXT
_cod_data_source_block AspZn
_cod_original_sg_symbol_H-M P4(3)
_cod_database_code 7205483

loop_
_symmetry_equiv_pos_as_xyz
'x, y, z'
'-x, -y, z+1/2'
'-y, x, z+3/4'
'y, -x, z+1/4'

loop_
_atom_site_label
_atom_site_type_symbol
_atom_site_fract_x
_atom_site_fract_y
_atom_site_fract_z
_atom_site_U_iso_or_equiv
_atom_site_adp_type
_atom_site_occupancy
_atom_site_symmetry_multiplicity
_atom_site_calc_flag
_atom_site_refinement_flags
_atom_site_disorder_assembly
_atom_site_disorder_group
Zn1 Zn 0.60212(4) 0.06857(4) 0.00675(3) 0.02178(11) Uani 1 1 d . . .
O1 O 0.5449(3) -0.0440(3) -0.11137(16) 0.0274(6) Uani 1 1 d . . .
O2 O 0.4452(3) 0.0252(3) -0.2410(2) 0.0414(7) Uani 1 1 d . . .
O3 O 0.6338(3) 0.2581(3) -0.07479(16) 0.0319(7) Uani 1 1 d . . .
O4 O 0.5887(3) 0.4520(3) -0.15454(19) 0.0498(9) Uani 1 1 d . . .
O5 O 0.5786(3) -0.1233(3) 0.08630(18) 0.0336(7) Uani 1 1 d . . .
H5A H 0.6107 -0.2135 0.0833 0.040 Uiso 1 1 d . . .
H5B H 0.5575 -0.0974 0.1434 0.040 Uiso 1 1 d . . .
O6 O 0.6059(3) 0.1821(3) 0.12793(15) 0.0303(7) Uani 1 1 d . . .
H6A H 0.5238 0.2228 0.1495 0.036 Uiso 1 1 d . . .
H6B H 0.5895 0.1178 0.1684 0.036 Uiso 1 1 d . . .
OW O 0.6772(3) -0.3975(3) 0.0913(3) 0.0810(12) Uani 1 1 d . . .
HWA H 0.7183 -0.4541 0.1345 0.097 Uiso 1 1 d . . .
HWB H 0.6001 -0.4397 0.0658 0.097 Uiso 1 1 d . . .
N1 N 0.3757(3) 0.1154(3) -0.00880(18) 0.0225(7) Uani 1 1 d . . .
H1A H 0.3585 0.1885 0.0235 0.027 Uiso 1 1 d . . .
N2 N -0.1760(3) 0.0491(3) 0.0020(2) 0.0212(7) Uani 1 1 d . . .
C1 C 0.4604(4) 0.0314(4) -0.1575(3) 0.0248(9) Uani 1 1 d . . .
C2 C 0.3616(4) 0.1386(4) -0.1062(2) 0.0230(9) Uani 1 1 d . . .
H2A H 0.2623 0.1190 -0.1235 0.028 Uiso 1 1 calc R . .
C3 C 0.3970(4) 0.2927(4) -0.1332(2) 0.0278(9) Uani 1 1 d . . .
H3A H 0.3742 0.3050 -0.1967 0.033 Uiso 1 1 calc R . .
H3B H 0.3355 0.3566 -0.0991 0.033 Uiso 1 1 calc R . .
C4 C 0.5504(4) 0.3377(4) -0.1184(3) 0.0273(9) Uani 1 1 d . . .
C5 C 0.2805(3) 0.0031(4) 0.0253(2) 0.0241(9) Uani 1 1 d . . .
H5C H 0.2969 -0.0067 0.0898 0.029 Uiso 1 1 calc R . .
H5D H 0.3081 -0.0865 -0.0028 0.029 Uiso 1 1 calc R . .
C6 C -0.1099(4) -0.0755(4) -0.0152(2) 0.0232(9) Uani 1 1 d . . .
H6C H -0.1654 -0.1551 -0.0292 0.028 Uiso 1 1 calc R . .
C7 C 0.0369(4) -0.0907(4) -0.0130(2) 0.0236(9) Uani 1 1 d . . .
H7A H 0.0786 -0.1781 -0.0274 0.028 Uiso 1 1 calc R . .
C8 C 0.1212(3) 0.0238(4) 0.0105(3) 0.0197(8) Uani 1 1 d . . .
C9 C 0.0541(4) 0.1536(4) 0.0251(2) 0.0247(9) Uani 1 1 d . . .
H9A H 0.1079 0.2345 0.0386 0.030 Uiso 1 1 calc R . .
C10 C -0.0936(3) 0.1625(4) 0.0197(2) 0.0211(8) Uani 1 1 d . . .
H10A H -0.1370 0.2508 0.0286 0.025 Uiso 1 1 calc R . .

loop_
_atom_site_aniso_label
_atom_site_aniso_U_11
_atom_site_aniso_U_22
_atom_site_aniso_U_33
_atom_site_aniso_U_23
_atom_site_aniso_U_13
_atom_site_aniso_U_12
Zn1 0.0165(2) 0.0275(2) 0.0213(2) -0.0003(2) -0.0012(2) 0.0007(2)
O1 0.0249(16) 0.0302(16) 0.0271(14) -0.0068(12) -0.0019(12) 0.0032(12)
O2 0.0518(18) 0.0561(18) 0.0164(12) -0.0018(18) -0.0033(16) 0.0122(15)
O3 0.0208(15) 0.0299(16) 0.0451(17) 0.0082(14) -0.0079(14) -0.0028(13)
O4 0.0404(19) 0.0395(18) 0.070(2) 0.0297(16) -0.0100(16) -0.0096(15)
O5 0.0407(17) 0.0282(17) 0.0319(16) 0.0056(14) 0.0033(14) 0.0048(13)
O6 0.0286(16) 0.0372(18) 0.0252(15) -0.0039(13) -0.0002(13) 0.0079(13)
OW 0.041(2) 0.043(2) 0.159(4) 0.012(2) 0.005(2) 0.0053(18)
N1 0.0200(16) 0.0288(18) 0.0187(17) -0.0041(15) 0.0034(14) -0.0005(13)
N2 0.0180(15) 0.0282(17) 0.0174(15) 0.0012(17) -0.0019(17) -0.0020(13)
C1 0.023(2) 0.022(2) 0.030(2) 0.0010(18) -0.0032(18) -0.0022(18)
C2 0.015(2) 0.028(2) 0.025(2) 0.0010(18) -0.0001(17) 0.0002(17)
C3 0.017(2) 0.029(2) 0.037(2) 0.0056(19) -0.0033(18) 0.0025(17)
C4 0.026(2) 0.029(2) 0.027(2) 0.0011(19) 0.0058(19) -0.0018(19)
C5 0.024(2) 0.024(2) 0.024(2) 0.0053(17) 0.0039(17) 0.0023(16)
C6 0.025(2) 0.021(2) 0.023(3) 0.0004(17) -0.0014(18) -0.0056(17)
C7 0.027(2) 0.019(2) 0.025(2) 0.0004(17) 0.0005(17) 0.0067(16)
C8 0.0181(18) 0.027(2) 0.0137(17) 0.001(2) 0.0006(19) 0.0006(15)
C9 0.0190(19) 0.027(2) 0.028(2) -0.0037(18) 0.0020(18) -0.0082(16)
C10 0.0205(18) 0.0190(19) 0.024(2) -0.0050(18) 0.0008(18) 0.0005(15)

loop_
_atom_type_symbol
_atom_type_description
_atom_type_scat_dispersion_real
_atom_type_scat_dispersion_imag
_atom_type_scat_source
C C 0.0033 0.0016 'International Tables Vol C Tables 4.2.6.8 and 6.1.1.4'
H H 0.0000 0.0000 'International Tables Vol C Tables 4.2.6.8 and 6.1.1.4'
N N 0.0061 0.0033 'International Tables Vol C Tables 4.2.6.8 and 6.1.1.4'
O O 0.0106 0.0060 'International Tables Vol C Tables 4.2.6.8 and 6.1.1.4'
Zn Zn 0.2839 1.4301 'International Tables Vol C Tables 4.2.6.8 and 6.1.1.4'

loop_
_geom_angle_atom_site_label_1
_geom_angle_atom_site_label_2
_geom_angle_atom_site_label_3
_geom_angle
_geom_angle_site_symmetry_1
_geom_angle_site_symmetry_3
_geom_angle_publ_flag
O6 Zn1 N2 93.23(11) . 1_655 ?
O6 Zn1 O1 166.27(9) . . ?
N2 Zn1 O1 100.45(11) 1_655 . ?
O6 Zn1 O5 87.52(10) . . ?
N2 Zn1 O5 92.69(10) 1_655 . ?
O1 Zn1 O5 90.60(10) . . ?
O6 Zn1 O3 93.40(11) . . ?
N2 Zn1 O3 85.21(10) 1_655 . ?
O1 Zn1 O3 88.98(10) . . ?
O5 Zn1 O3 177.75(10) . . ?
O6 Zn1 N1 90.28(9) . . ?
N2 Zn1 N1 169.61(11) 1_655 . ?
O1 Zn1 N1 76.45(10) . . ?
O5 Zn1 N1 97.24(10) . . ?
O3 Zn1 N1 84.82(10) . . ?
C1 O1 Zn1 109.2(2) . . ?
C4 O3 Zn1 133.3(2) . . ?
C2 N1 C5 113.0(3) . . ?
C2 N1 Zn1 102.8(2) . . ?
C5 N1 Zn1 114.2(2) . . ?
C10 N2 C6 117.4(3) . . ?
C10 N2 Zn1 119.9(2) . 1_455 ?
C6 N2 Zn1 122.7(2) . 1_455 ?
O2 C1 O1 125.7(4) . . ?
O2 C1 C2 116.4(3) . . ?
O1 C1 C2 117.9(3) . . ?
N1 C2 C3 112.1(3) . . ?
N1 C2 C1 109.2(3) . . ?
C3 C2 C1 110.5(3) . . ?
C4 C3 C2 115.4(3) . . ?
O4 C4 O3 123.3(4) . . ?
O4 C4 C3 116.6(3) . . ?
O3 C4 C3 120.0(3) . . ?
N1 C5 C8 117.1(3) . . ?
N2 C6 C7 122.8(3) . . ?
C8 C7 C6 119.8(3) . . ?
C7 C8 C9 117.6(3) . . ?
C7 C8 C5 120.0(3) . . ?
C9 C8 C5 122.3(3) . . ?
C8 C9 C10 119.7(3) . . ?
N2 C10 C9 122.6(3) . . ?

loop_
_geom_bond_atom_site_label_1
_geom_bond_atom_site_label_2
_geom_bond_distance
_geom_bond_site_symmetry_2
_geom_bond_publ_flag
Zn1 O6 2.082(2) . ?
Zn1 N2 2.084(2) 1_655 ?
Zn1 O1 2.107(2) . ?
Zn1 O5 2.156(3) . ?
Zn1 O3 2.163(3) . ?
Zn1 N1 2.174(3) . ?
O1 C1 1.259(4) . ?
O2 C1 1.243(4) . ?
O3 C4 1.256(4) . ?
O4 C4 1.248(4) . ?
N1 C2 1.462(4) . ?
N1 C5 1.465(4) . ?
N2 C10 1.336(4) . ?
N2 C6 1.343(4) . ?
N2 Zn1 2.084(2) 1_455 ?
C1 C2 1.559(5) . ?
C2 C3 1.531(5) . ?
C3 C4 1.510(5) . ?
C5 C8 1.517(4) . ?
C6 C7 1.380(5) . ?
C7 C8 1.373(4) . ?
C8 C9 1.383(4) . ?
C9 C10 1.386(4) . ?

loop_
_geom_hbond_atom_site_label_D
_geom_hbond_atom_site_label_H
_geom_hbond_atom_site_label_A
_geom_hbond_distance_DH
_geom_hbond_distance_HA
_geom_hbond_distance_DA
_geom_hbond_angle_DHA
_geom_hbond_site_symmetry_A
O5 H5A OW 0.90 1.83 2.725(4) 173.4 .
O5 H5B O2 0.90 1.84 2.722(4) 166.9 2_655
O6 H6A O4 0.91 2.05 2.625(3) 119.8 4_565
O6 H6B O2 0.86 1.92 2.782(4) 179.4 2_655
OW HWA O1 0.91 2.38 3.030(4) 128.1 4_655
OW HWB O4 0.90 2.01 2.762(4) 139.4 4
N1 H1A O4 0.85 2.50 3.246(4) 147.7 4_565
